data_7213528
loop_
_publ_author_name
'Bernhardt, Paul V.'
'Koch, Rainer'
'Moloney, Daniel W. J.'
'Shtaiwi, Majed'
'Wentrup, Curt'

_publ_section_title
;
 Twisting and planarization in push--pull ethylenesElectronic
 supplementary information (ESI) available: tables of X-ray
 crystallographic bond lengths and angles of compounds 8--19 (including
 selected torsional angles and hydrogen bonds), X-ray crystal structures
 of compounds 10, 11, 13, 16, and 18 (Figs. S1--S5) and packing diagrams
 for 17&#x00B7;H2O and 19&#x00B7;H2O (Figs. S6--S7). See
 http://www.rsc.org/suppdata/p2/b1/b109624a/
;
_journal_issue 3
_journal_name_full 'Journal of the Chemical Society, Perkin Transactions 2'
_journal_page_first 515
_journal_paper_doi 10.1039/b109624a
_journal_year 2002
_chemical_formula_sum 'C14 H15 N O5'
_chemical_formula_weight 277.27
_chemical_name_systematic
;
?
;
_space_group_IT_number 2
_symmetry_space_group_name_Hall '-P 1'
_symmetry_space_group_name_H-M 'P -1'
_atom_sites_solution_hydrogens geom
_atom_sites_solution_primary direct
_atom_sites_solution_secondary difmap
_audit_conform_dict_location ftp://ftp.iucr.org/cifdics/cif_core.dic
_audit_conform_dict_name cif_core.dic
_audit_conform_dict_version 2.1
_audit_creation_date 2001-10-16T10:36:14-00:00
_audit_creation_method 'WinGX routine CIF_UPDATE'
_cell_angle_alpha 96.940(6)
_cell_angle_beta 99.553(8)
_cell_angle_gamma 105.438(7)
_cell_formula_units_Z 2
_cell_length_a 6.2148(6)
_cell_length_b 9.5460(6)
_cell_length_c 12.0590(10)
_cell_measurement_temperature 297(2)
_cell_volume 669.72(10)
_computing_structure_refinement 'SHELXL-97 (Sheldrick, 1997)'
_diffrn_ambient_temperature 297(2)
_diffrn_measured_fraction_theta_full 0.986
_diffrn_measured_fraction_theta_max 0.986
_diffrn_radiation_monochromator graphite
_diffrn_radiation_type MoK\a
_diffrn_radiation_wavelength 0.71073
_diffrn_reflns_av_R_equivalents 0.0254
_diffrn_reflns_av_unetI/netI 0.0495
_diffrn_reflns_limit_h_max 7
_diffrn_reflns_limit_h_min 0
_diffrn_reflns_limit_k_max 10
_diffrn_reflns_limit_k_min -11
_diffrn_reflns_limit_l_max 14
_diffrn_reflns_limit_l_min -14
_diffrn_reflns_number 2543
_diffrn_reflns_theta_full 24.97
_diffrn_reflns_theta_max 24.97
_diffrn_reflns_theta_min 1.74
_exptl_absorpt_coefficient_mu 0.105
_exptl_absorpt_correction_T_max 0.9864
_exptl_absorpt_correction_T_min 0.9691
_exptl_crystal_density_diffrn 1.375
_exptl_crystal_density_method 'not measured'
_exptl_crystal_F_000 292
_exptl_crystal_size_max 0.3
_exptl_crystal_size_mid 0.13
_exptl_crystal_size_min 0.13
_refine_diff_density_max 0.267
_refine_diff_density_min -0.304
_refine_diff_density_rms 0.047
_refine_ls_extinction_method none
_refine_ls_goodness_of_fit_ref 1.029
_refine_ls_hydrogen_treatment mixed
_refine_ls_matrix_type full
_refine_ls_number_parameters 185
_refine_ls_number_reflns 2317
_refine_ls_number_restraints 0
_refine_ls_restrained_S_all 1.029
_refine_ls_R_factor_all 0.1058
_refine_ls_R_factor_gt 0.0477
_refine_ls_shift/su_max 0
_refine_ls_shift/su_mean 0
_refine_ls_structure_factor_coef Fsqd
_refine_ls_weighting_details 'calc w=1/[\s^2^(Fo^2^)+(0.0804P)^2^+0.0976P] where P=(Fo^2^+2Fc^2^)/3'
_refine_ls_weighting_scheme calc
_refine_ls_wR_factor_gt 0.1265
_refine_ls_wR_factor_ref 0.1542
_reflns_number_gt 1361
_reflns_number_total 2317
_reflns_threshold_expression >2sigma(I)
_cod_data_source_file b109624asup1.cif
_cod_data_source_block 989dm3
_cod_database_code 7213528

loop_
_symmetry_equiv_pos_as_xyz
'x, y, z'
'-x, -y, -z'

loop_
_atom_site_label
_atom_site_type_symbol
_atom_site_fract_x
_atom_site_fract_y
_atom_site_fract_z
_atom_site_U_iso_or_equiv
_atom_site_adp_type
_atom_site_occupancy
_atom_site_symmetry_multiplicity
_atom_site_calc_flag
_atom_site_refinement_flags
C2 C 0.1572(5) 0.4323(3) 0.6699(2) 0.0437(7) Uani 1 1 d .
C4 C 0.0408(5) 0.3094(3) 0.8217(3) 0.0422(7) Uani 1 1 d .
C5 C -0.1814(4) 0.2498(3) 0.7473(2) 0.0383(7) Uani 1 1 d .
C6 C -0.1981(5) 0.2376(3) 0.6260(2) 0.0422(7) Uani 1 1 d .
C7 C -0.3716(5) 0.1754(3) 0.7893(2) 0.0411(7) Uani 1 1 d .
C10 C -0.3189(6) 0.3523(4) 0.9607(3) 0.0662(10) Uani 1 1 d .
H10A H -0.3472 0.3508 1.0365 0.099 Uiso 1 1 calc R
H10B H -0.4018 0.4108 0.9229 0.099 Uiso 1 1 calc R
H10C H -0.1586 0.3942 0.9648 0.099 Uiso 1 1 calc R
C11 C -0.7601(5) -0.0051(3) 0.7462(2) 0.0382(6) Uani 1 1 d .
C12 C -0.9408(5) -0.0505(3) 0.6544(3) 0.0472(7) Uani 1 1 d .
H12 H -0.9178 -0.0321 0.5826 0.057 Uiso 1 1 calc R
C13 C -1.1571(5) -0.1235(3) 0.6678(3) 0.0569(9) Uani 1 1 d .
H13 H -1.2795 -0.1528 0.6057 0.068 Uiso 1 1 calc R
C14 C -1.1887(6) -0.1521(3) 0.7732(3) 0.0605(9) Uani 1 1 d .
H14 H -1.3339 -0.1999 0.7829 0.073 Uiso 1 1 calc R
C15 C -1.0090(6) -0.1111(3) 0.8645(3) 0.0619(9) Uani 1 1 d .
H15 H -1.0318 -0.1328 0.9355 0.074 Uiso 1 1 calc R
C16 C -0.7930(5) -0.0373(3) 0.8512(3) 0.0533(8) Uani 1 1 d .
H16 H -0.6705 -0.0096 0.9133 0.064 Uiso 1 1 calc R
C21 C 0.0746(6) 0.5653(3) 0.6932(3) 0.0582(9) Uani 1 1 d .
H21A H 0.0374 0.5999 0.623 0.087 Uiso 1 1 calc R
H21B H 0.1923 0.6419 0.7458 0.087 Uiso 1 1 calc R
H21C H -0.0586 0.5389 0.7256 0.087 Uiso 1 1 calc R
C22 C 0.3650(6) 0.4617(4) 0.6182(3) 0.0663(10) Uani 1 1 d .
H22A H 0.3338 0.4987 0.5486 0.099 Uiso 1 1 calc R
H22B H 0.4044 0.3718 0.6022 0.099 Uiso 1 1 calc R
H22C H 0.4898 0.5335 0.6707 0.099 Uiso 1 1 calc R
N1 N -0.5439(4) 0.0698(2) 0.7232(2) 0.0430(6) Uani 1 1 d .
O1 O -0.0152(3) 0.3170(2) 0.58888(16) 0.0481(5) Uani 1 1 d .
O2 O -0.3936(4) 0.2017(2) 0.89663(17) 0.0554(6) Uani 1 1 d .
O3 O 0.2150(3) 0.3777(2) 0.77249(17) 0.0479(5) Uani 1 1 d .
O4 O 0.0929(3) 0.2998(2) 0.92111(18) 0.0552(6) Uani 1 1 d .
O6 O -0.3584(3) 0.1606(2) 0.55122(16) 0.0534(6) Uani 1 1 d .
H1 H -0.535(6) 0.058(3) 0.646(3) 0.065(10) Uiso 1 1 d .

loop_
_atom_site_aniso_label
_atom_site_aniso_U_11
_atom_site_aniso_U_22
_atom_site_aniso_U_33
_atom_site_aniso_U_23
_atom_site_aniso_U_13
_atom_site_aniso_U_12
C2 0.0369(16) 0.0444(16) 0.0458(17) 0.0078(13) 0.0091(13) 0.0048(13)
C4 0.0404(16) 0.0384(15) 0.0498(19) 0.0114(13) 0.0125(14) 0.0114(13)
C5 0.0336(15) 0.0381(14) 0.0388(15) 0.0042(12) 0.0063(12) 0.0050(12)
C6 0.0387(16) 0.0400(15) 0.0460(18) 0.0033(13) 0.0103(14) 0.0091(13)
C7 0.0405(16) 0.0403(15) 0.0407(16) 0.0057(13) 0.0064(13) 0.0105(13)
C10 0.056(2) 0.073(2) 0.059(2) -0.0153(17) 0.0124(17) 0.0135(18)
C11 0.0364(15) 0.0339(14) 0.0430(16) 0.0059(12) 0.0107(13) 0.0072(12)
C12 0.0442(18) 0.0465(16) 0.0460(17) 0.0072(13) 0.0045(14) 0.0085(14)
C13 0.0395(18) 0.0531(19) 0.068(2) 0.0020(16) -0.0003(16) 0.0082(15)
C14 0.0446(19) 0.0488(19) 0.083(3) 0.0022(17) 0.0246(19) 0.0019(15)
C15 0.070(2) 0.0498(18) 0.061(2) 0.0062(16) 0.0291(19) 0.0022(17)
C16 0.0490(19) 0.0528(18) 0.0481(18) 0.0101(14) 0.0049(15) 0.0007(15)
C21 0.065(2) 0.0420(17) 0.068(2) 0.0127(15) 0.0169(18) 0.0128(16)
C22 0.049(2) 0.073(2) 0.073(2) 0.0131(18) 0.0252(18) 0.0031(17)
N1 0.0370(14) 0.0455(14) 0.0408(15) 0.0042(11) 0.0087(12) 0.0036(11)
O1 0.0449(12) 0.0482(11) 0.0446(12) 0.0057(9) 0.0133(10) 0.0012(9)
O2 0.0542(13) 0.0561(12) 0.0421(12) -0.0013(9) 0.0125(10) -0.0044(10)
O3 0.0339(11) 0.0539(12) 0.0541(13) 0.0148(10) 0.0077(9) 0.0083(9)
O4 0.0449(12) 0.0700(14) 0.0483(13) 0.0185(11) 0.0040(10) 0.0125(11)
O6 0.0468(12) 0.0601(13) 0.0408(12) 0.0011(10) 0.0055(10) 0.0000(10)

loop_
_atom_type_symbol
_atom_type_description
_atom_type_scat_dispersion_real
_atom_type_scat_dispersion_imag
_atom_type_scat_source
C C 0.0033 0.0016 'International Tables Vol C Tables 4.2.6.8 and 6.1.1.4'
H H 0 0 'International Tables Vol C Tables 4.2.6.8 and 6.1.1.4'
N N 0.0061 0.0033 'International Tables Vol C Tables 4.2.6.8 and 6.1.1.4'
O O 0.0106 0.006 'International Tables Vol C Tables 4.2.6.8 and 6.1.1.4'

loop_
_geom_angle_atom_site_label_1
_geom_angle_atom_site_label_2
_geom_angle_atom_site_label_3
_geom_angle
O3 C2 O1 109.4(2)
O3 C2 C22 106.6(2)
O1 C2 C22 105.5(2)
O3 C2 C21 111.1(2)
O1 C2 C21 110.4(2)
C22 C2 C21 113.7(3)
O4 C4 O3 116.3(3)
O4 C4 C5 127.4(3)
O3 C4 C5 116.2(2)
C7 C5 C6 119.1(2)
C7 C5 C4 120.7(3)
C6 C5 C4 118.8(2)
O6 C6 O1 115.7(3)
O6 C6 C5 126.9(3)
O1 C6 C5 117.4(2)
N1 C7 O2 113.9(3)
N1 C7 C5 121.9(3)
O2 C7 C5 124.2(2)
C12 C11 C16 119.6(3)
C12 C11 N1 116.1(3)
C16 C11 N1 124.2(3)
C11 C12 C13 120.6(3)
C14 C13 C12 119.3(3)
C13 C14 C15 120.6(3)
C14 C15 C16 120.0(3)
C11 C16 C15 119.8(3)
C7 N1 C11 129.7(3)
C6 O1 C2 118.3(2)
C7 O2 C10 120.7(2)
C4 O3 C2 118.0(2)

loop_
_geom_bond_atom_site_label_1
_geom_bond_atom_site_label_2
_geom_bond_distance
C2 O3 1.428(3)
C2 O1 1.442(3)
C2 C22 1.500(4)
C2 C21 1.504(4)
C4 O4 1.209(3)
C4 O3 1.372(3)
C4 C5 1.443(4)
C5 C7 1.413(4)
C5 C6 1.437(4)
C6 O6 1.224(3)
C6 O1 1.363(3)
C7 N1 1.321(3)
C7 O2 1.325(3)
C10 O2 1.462(4)
C11 C12 1.374(4)
C11 C16 1.374(4)
C11 N1 1.433(3)
C12 C13 1.385(4)
C13 C14 1.366(4)
C14 C15 1.367(5)
C15 C16 1.386(4)

loop_
_geom_torsion_atom_site_label_1
_geom_torsion_atom_site_label_2
_geom_torsion_atom_site_label_3
_geom_torsion_atom_site_label_4
_geom_torsion
O4 C4 C5 C7 2.9(5)
O3 C4 C5 C7 179.1(2)
O4 C4 C5 C6 -163.4(3)
O3 C4 C5 C6 12.8(4)
C7 C5 C6 O6 -4.9(4)
C4 C5 C6 O6 161.6(3)
C7 C5 C6 O1 176.7(2)
C4 C5 C6 O1 -16.8(4)
C6 C5 C7 N1 15.6(4)
C4 C5 C7 N1 -150.7(3)
C6 C5 C7 O2 -165.6(3)
C4 C5 C7 O2 28.1(4)
C16 C11 C12 C13 2.4(4)
N1 C11 C12 C13 -179.8(3)
C11 C12 C13 C14 -1.0(5)
C12 C13 C14 C15 -0.9(5)
C13 C14 C15 C16 1.3(5)
C12 C11 C16 C15 -2.0(4)
N1 C11 C16 C15 -179.5(3)
C14 C15 C16 C11 0.2(5)
O2 C7 N1 C11 9.3(4)
C5 C7 N1 C11 -171.8(3)
C12 C11 N1 C7 148.1(3)
C16 C11 N1 C7 -34.3(4)
O6 C6 O1 C2 167.1(2)
C5 C6 O1 C2 -14.3(4)
O3 C2 O1 C6 46.7(3)
C22 C2 O1 C6 161.0(2)
C21 C2 O1 C6 -75.9(3)
N1 C7 O2 C10 -142.1(3)
C5 C7 O2 C10 39.1(4)
O4 C4 O3 C2 -160.9(3)
C5 C4 O3 C2 22.4(3)
O1 C2 O3 C4 -51.1(3)
C22 C2 O3 C4 -164.6(2)
C21 C2 O3 C4 71.0(3)
